data_8102841
loop_
_publ_author_name
'Kwang Ha'

_publ_section_title
;
 Crystal structure of
 {tris[2-(5-bromo-2-oxidobenzylideneamino)ethyl]amine}manganese(III)
 monohydrate, Mn(C27H24Br3N4O3) &#x00B7; H2O
;
_journal_issue 4
_journal_name_full 'Zeitschrift f\"ur Kristallographie - New Crystal Structures'
_journal_page_first 659
_journal_volume 225
_journal_year 2010
_chemical_formula_moiety 'C27 H24 Br3 Mn N4 O3, H2 O'
_chemical_formula_sum 'C27 H26 Br3 Mn N4 O4'
_chemical_formula_weight 765.19
_chemical_name_systematic
; 
{Tris[2-(5-bromo-2-oxidobenzylideneamino)ethyl]amine}]manganese(III) 
monohydrate
;
_space_group_IT_number 2
_symmetry_cell_setting triclinic
_symmetry_space_group_name_Hall '-P 1'
_symmetry_space_group_name_H-M 'P -1'
_atom_sites_solution_hydrogens geom
_atom_sites_solution_primary direct
_atom_sites_solution_secondary difmap
_audit_creation_method SHELXL-97
_cell_angle_alpha 113.717(2)
_cell_angle_beta 90.235(2)
_cell_angle_gamma 110.288(2)
_cell_formula_units_Z 2
_cell_length_a 11.0286(9)
_cell_length_b 11.5008(9)
_cell_length_c 13.0919(11)
_cell_measurement_reflns_used 3028
_cell_measurement_temperature 200(2)
_cell_measurement_theta_max 25.84
_cell_measurement_theta_min 2.41
_cell_volume 1405.9(2)
_computing_cell_refinement 'SAINT (Bruker, 2000)'
_computing_data_collection 'SMART (Bruker, 2000)'
_computing_data_reduction 'SAINT (Bruker, 2000)'
_computing_molecular_graphics 'ORTEP-III (Farrugia, 1997)'
_computing_publication_material SHELXL97
_computing_structure_refinement 'SHELXL-97 (Sheldrick, 1997)'
_computing_structure_solution 'SHELXS-97 (Sheldrick, 1997)'
_diffrn_ambient_temperature 200(2)
_diffrn_measured_fraction_theta_full 0.992
_diffrn_measured_fraction_theta_max 0.992
_diffrn_measurement_device_type 'Bruker SMART 1000 CCD'
_diffrn_measurement_method '\f and \w scans'
_diffrn_radiation_monochromator graphite
_diffrn_radiation_source 'fine-focus sealed tube'
_diffrn_radiation_type MoK\a
_diffrn_radiation_wavelength 0.71073
_diffrn_reflns_av_R_equivalents 0.0336
_diffrn_reflns_av_sigmaI/netI 0.0687
_diffrn_reflns_limit_h_max 13
_diffrn_reflns_limit_h_min -13
_diffrn_reflns_limit_k_max 7
_diffrn_reflns_limit_k_min -14
_diffrn_reflns_limit_l_max 16
_diffrn_reflns_limit_l_min -15
_diffrn_reflns_number 8920
_diffrn_reflns_theta_full 26.02
_diffrn_reflns_theta_max 26.02
_diffrn_reflns_theta_min 2.00
_diffrn_standards_decay_% 0
_diffrn_standards_interval_count 0
_diffrn_standards_interval_time 0
_diffrn_standards_number 0
_exptl_absorpt_coefficient_mu 4.773
_exptl_absorpt_correction_T_max 1.000
_exptl_absorpt_correction_T_min 0.802
_exptl_absorpt_correction_type multi-scan
_exptl_absorpt_process_details SADABS
_exptl_crystal_colour black
_exptl_crystal_density_diffrn 1.808
_exptl_crystal_density_method 'not measured'
_exptl_crystal_description block
_exptl_crystal_F_000 756
_exptl_crystal_size_max 0.27
_exptl_crystal_size_mid 0.14
_exptl_crystal_size_min 0.10
_refine_diff_density_max 0.874
_refine_diff_density_min -0.908
_refine_diff_density_rms 0.147
_refine_ls_extinction_method none
_refine_ls_goodness_of_fit_ref 1.080
_refine_ls_hydrogen_treatment constr
_refine_ls_matrix_type full
_refine_ls_number_parameters 352
_refine_ls_number_reflns 5488
_refine_ls_number_restraints 0
_refine_ls_restrained_S_all 1.080
_refine_ls_R_factor_all 0.0843
_refine_ls_R_factor_gt 0.0486
_refine_ls_shift/su_max 0.000
_refine_ls_shift/su_mean 0.000
_refine_ls_structure_factor_coef Fsqd
_refine_ls_weighting_details 'calc w=1/[\s^2^(Fo^2^)+(0.0000P)^2^+6.3280P] where P=(Fo^2^+2Fc^2^)/3'
_refine_ls_weighting_scheme calc
_refine_ls_wR_factor_gt 0.0829
_refine_ls_wR_factor_ref 0.1129
_reflns_number_gt 3759
_reflns_number_total 5488
_reflns_threshold_expression >2sigma(I)
_cod_data_source_file 1267-3172.cff
_cod_data_source_block mn(saltren)
_cod_depositor_comments
;
The following automatic conversions were performed:
'_symmetry_cell_setting' value 'Triclinic' changed to 'triclinic'
according to '/home/saulius/struct/CIF-dictionaries/cif_core.dic'
dictionary named 'cif_core.dic' version 2.4.1 from
2010-06-29.

'_exptl_absorpt_correction_type' value 'Multi-scan' changed
to 'multi-scan' according to
'/home/saulius/struct/CIF-dictionaries/cif_core.dic' dictionary named
'cif_core.dic' version 2.4.1 from 2010-06-29.

Automatic conversion script
Id: cif_fix_enum 1555 2011-01-17 13:19:09Z saulius 
;
_cod_database_code 8102841

loop_
_symmetry_equiv_pos_as_xyz
'x, y, z'
'-x, -y, -z'

loop_
_atom_site_label
_atom_site_type_symbol
_atom_site_fract_x
_atom_site_fract_y
_atom_site_fract_z
_atom_site_U_iso_or_equiv
_atom_site_adp_type
_atom_site_occupancy
_atom_site_symmetry_multiplicity
_atom_site_calc_flag
_atom_site_refinement_flags
_atom_site_disorder_assembly
_atom_site_disorder_group
Mn1 Mn 0.17798(8) 0.67179(9) 0.36255(7) 0.0251(2) Uani 1 1 d . . .
Br1 Br 0.13060(8) 0.93275(8) -0.05893(6) 0.0464(2) Uani 1 1 d . . .
Br2 Br -0.51813(8) 0.15621(9) 0.14372(10) 0.0748(3) Uani 1 1 d . . .
Br3 Br 0.42768(8) 1.30704(7) 0.90958(6) 0.0504(2) Uani 1 1 d . . .
O1 O 0.2408(4) 0.8364(4) 0.3444(3) 0.0303(10) Uani 1 1 d . . .
O2 O -0.0075(4) 0.6433(4) 0.2969(3) 0.0310(10) Uani 1 1 d . . .
O3 O 0.1418(4) 0.7625(4) 0.5134(3) 0.0336(10) Uani 1 1 d . . .
N1 N 0.1978(5) 0.5665(5) 0.1913(4) 0.0302(12) Uani 1 1 d . . .
N2 N 0.0917(4) 0.4942(5) 0.3811(4) 0.0230(10) Uani 1 1 d . . .
N3 N 0.3911(5) 0.7646(5) 0.4618(4) 0.0331(12) Uani 1 1 d . . .
N4 N 0.3317(5) 0.4823(5) 0.3227(4) 0.0310(12) Uani 1 1 d . . .
C1 C 0.2056(5) 0.8488(6) 0.2542(5) 0.0283(14) Uani 1 1 d . . .
C2 C 0.1905(6) 0.9695(6) 0.2656(5) 0.0303(14) Uani 1 1 d . . .
H2 H 0.1988 1.0382 0.3395 0.036 Uiso 1 1 calc R . .
C3 C 0.1645(6) 0.9921(6) 0.1747(5) 0.0343(15) Uani 1 1 d . . .
H3 H 0.1545 1.0748 0.1855 0.041 Uiso 1 1 calc R . .
C4 C 0.1530(6) 0.8933(6) 0.0670(5) 0.0342(15) Uani 1 1 d . . .
C5 C 0.1636(6) 0.7723(6) 0.0507(5) 0.0313(14) Uani 1 1 d . . .
H5 H 0.1550 0.7050 -0.0239 0.038 Uiso 1 1 calc R . .
C6 C 0.1871(6) 0.7471(6) 0.1432(5) 0.0301(14) Uani 1 1 d . . .
C7 C 0.1942(6) 0.6158(6) 0.1195(5) 0.0324(14) Uani 1 1 d . . .
H7 H 0.1964 0.5604 0.0432 0.039 Uiso 1 1 calc R . .
C8 C 0.2021(6) 0.4281(6) 0.1459(5) 0.0348(15) Uani 1 1 d . . .
H8A H 0.1998 0.3931 0.0630 0.042 Uiso 1 1 calc R . .
H8B H 0.1241 0.3648 0.1601 0.042 Uiso 1 1 calc R . .
C9 C 0.3247(6) 0.4315(6) 0.2005(5) 0.0359(15) Uani 1 1 d . . .
H9A H 0.3255 0.3378 0.1686 0.043 Uiso 1 1 calc R . .
H9B H 0.4026 0.4915 0.1833 0.043 Uiso 1 1 calc R . .
C10 C -0.1154(5) 0.5346(6) 0.2610(4) 0.0244(13) Uani 1 1 d . . .
C11 C -0.2257(6) 0.5318(6) 0.2031(5) 0.0312(14) Uani 1 1 d . . .
H11 H -0.2190 0.6083 0.1888 0.037 Uiso 1 1 calc R . .
C12 C -0.3428(6) 0.4197(7) 0.1671(5) 0.0383(16) Uani 1 1 d . . .
H12 H -0.4156 0.4185 0.1270 0.046 Uiso 1 1 calc R . .
C13 C -0.3539(6) 0.3091(6) 0.1899(6) 0.0354(15) Uani 1 1 d . . .
C14 C -0.2504(6) 0.3068(6) 0.2441(5) 0.0333(15) Uani 1 1 d . . .
H14 H -0.2597 0.2293 0.2577 0.040 Uiso 1 1 calc R . .
C15 C -0.1300(6) 0.4183(6) 0.2802(5) 0.0275(13) Uani 1 1 d . . .
C16 C -0.0283(6) 0.4091(6) 0.3421(5) 0.0273(13) Uani 1 1 d . . .
H16 H -0.0528 0.3298 0.3560 0.033 Uiso 1 1 calc R . .
C17 C 0.1709(6) 0.4545(6) 0.4432(5) 0.0288(14) Uani 1 1 d . . .
H17A H 0.1127 0.3904 0.4711 0.035 Uiso 1 1 calc R . .
H17B H 0.2306 0.5369 0.5091 0.035 Uiso 1 1 calc R . .
C18 C 0.2491(6) 0.3864(6) 0.3631(5) 0.0352(15) Uani 1 1 d . . .
H18A H 0.3039 0.3598 0.4027 0.042 Uiso 1 1 calc R . .
H18B H 0.1892 0.3024 0.2986 0.042 Uiso 1 1 calc R . .
C19 C 0.2099(6) 0.8853(6) 0.5958(5) 0.0275(14) Uani 1 1 d . . .
C20 C 0.1407(6) 0.9598(6) 0.6652(5) 0.0331(15) Uani 1 1 d . . .
H20 H 0.0478 0.9246 0.6473 0.040 Uiso 1 1 calc R . .
C21 C 0.2044(7) 1.0827(7) 0.7586(5) 0.0383(16) Uani 1 1 d . . .
H21 H 0.1562 1.1308 0.8059 0.046 Uiso 1 1 calc R . .
C22 C 0.3384(6) 1.1340(6) 0.7818(5) 0.0314(15) Uani 1 1 d . . .
C23 C 0.4101(6) 1.0654(6) 0.7176(5) 0.0343(15) Uani 1 1 d . . .
H23 H 0.5027 1.1019 0.7382 0.041 Uiso 1 1 calc R . .
C24 C 0.3474(6) 0.9407(6) 0.6209(5) 0.0291(14) Uani 1 1 d . . .
C25 C 0.4309(6) 0.8762(6) 0.5552(5) 0.0341(15) Uani 1 1 d . . .
H25 H 0.5225 0.9194 0.5830 0.041 Uiso 1 1 calc R . .
C26 C 0.4914(6) 0.7174(7) 0.4079(6) 0.0403(17) Uani 1 1 d . . .
H26A H 0.5784 0.7783 0.4558 0.048 Uiso 1 1 calc R . .
H26B H 0.4940 0.7210 0.3336 0.048 Uiso 1 1 calc R . .
C27 C 0.4607(6) 0.5726(7) 0.3921(6) 0.0367(15) Uani 1 1 d . . .
H27A H 0.5282 0.5401 0.3549 0.044 Uiso 1 1 calc R . .
H27B H 0.4622 0.5700 0.4667 0.044 Uiso 1 1 calc R . .
O4 O 0.1179(7) 0.1654(6) 0.5372(5) 0.087(2) Uani 1 1 d . . .
H4A H 0.1151 0.2468 0.5584 0.080 Uiso 1 1 d . . .
H4B H 0.0416 0.1160 0.5300 0.080 Uiso 1 1 d . . .

loop_
_atom_site_aniso_label
_atom_site_aniso_U_11
_atom_site_aniso_U_22
_atom_site_aniso_U_33
_atom_site_aniso_U_23
_atom_site_aniso_U_13
_atom_site_aniso_U_12
Mn1 0.0274(5) 0.0227(5) 0.0235(5) 0.0102(4) 0.0039(4) 0.0072(4)
Br1 0.0661(5) 0.0496(5) 0.0423(4) 0.0282(4) 0.0135(4) 0.0333(4)
Br2 0.0314(4) 0.0473(5) 0.1368(9) 0.0440(6) -0.0108(5) 0.0001(4)
Br3 0.0589(5) 0.0335(4) 0.0345(4) 0.0014(3) -0.0008(3) 0.0059(3)
O1 0.031(2) 0.028(2) 0.027(2) 0.0152(19) 0.0018(18) 0.0030(19)
O2 0.031(2) 0.026(2) 0.033(2) 0.0133(19) -0.0008(18) 0.0064(19)
O3 0.034(2) 0.030(2) 0.024(2) 0.0111(19) 0.0020(18) -0.0015(19)
N1 0.037(3) 0.035(3) 0.027(3) 0.017(2) 0.005(2) 0.019(2)
N2 0.030(3) 0.020(3) 0.019(2) 0.011(2) 0.004(2) 0.007(2)
N3 0.035(3) 0.028(3) 0.034(3) 0.014(3) 0.004(2) 0.008(2)
N4 0.033(3) 0.033(3) 0.035(3) 0.018(2) 0.010(2) 0.018(2)
C1 0.023(3) 0.028(3) 0.032(3) 0.018(3) 0.004(3) 0.001(3)
C2 0.039(4) 0.019(3) 0.029(3) 0.011(3) 0.002(3) 0.006(3)
C3 0.033(4) 0.027(4) 0.047(4) 0.018(3) 0.004(3) 0.014(3)
C4 0.041(4) 0.034(4) 0.032(3) 0.020(3) 0.003(3) 0.011(3)
C5 0.044(4) 0.029(4) 0.025(3) 0.011(3) 0.007(3) 0.018(3)
C6 0.029(3) 0.030(3) 0.032(3) 0.014(3) 0.007(3) 0.012(3)
C7 0.037(4) 0.029(3) 0.029(3) 0.009(3) 0.005(3) 0.013(3)
C8 0.051(4) 0.029(4) 0.028(3) 0.012(3) 0.005(3) 0.021(3)
C9 0.053(4) 0.031(4) 0.035(3) 0.017(3) 0.018(3) 0.024(3)
C10 0.027(3) 0.024(3) 0.017(3) 0.004(2) 0.005(2) 0.009(3)
C11 0.037(4) 0.028(3) 0.030(3) 0.012(3) 0.004(3) 0.015(3)
C12 0.032(4) 0.047(4) 0.037(4) 0.016(3) 0.003(3) 0.020(3)
C13 0.028(3) 0.022(3) 0.048(4) 0.015(3) 0.003(3) 0.001(3)
C14 0.029(3) 0.033(4) 0.039(4) 0.019(3) 0.008(3) 0.009(3)
C15 0.036(3) 0.026(3) 0.024(3) 0.010(3) 0.010(3) 0.017(3)
C16 0.033(3) 0.024(3) 0.028(3) 0.014(3) 0.010(3) 0.011(3)
C17 0.033(3) 0.034(4) 0.031(3) 0.020(3) 0.008(3) 0.019(3)
C18 0.044(4) 0.026(4) 0.036(4) 0.013(3) 0.002(3) 0.015(3)
C19 0.034(3) 0.018(3) 0.023(3) 0.009(3) -0.006(3) 0.001(3)
C20 0.033(4) 0.035(4) 0.030(3) 0.015(3) 0.005(3) 0.010(3)
C21 0.048(4) 0.033(4) 0.033(3) 0.013(3) 0.013(3) 0.015(3)
C22 0.036(4) 0.014(3) 0.028(3) 0.005(3) -0.007(3) -0.004(3)
C23 0.033(3) 0.028(4) 0.035(3) 0.013(3) -0.001(3) 0.004(3)
C24 0.030(3) 0.025(3) 0.028(3) 0.015(3) 0.005(3) 0.002(3)
C25 0.038(4) 0.033(4) 0.035(4) 0.024(3) -0.001(3) 0.007(3)
C26 0.030(4) 0.041(4) 0.045(4) 0.017(3) 0.014(3) 0.010(3)
C27 0.033(4) 0.043(4) 0.044(4) 0.020(3) 0.011(3) 0.024(3)
O4 0.116(5) 0.082(5) 0.061(4) 0.011(3) 0.000(4) 0.062(4)

loop_
_atom_type_symbol
_atom_type_description
_atom_type_scat_dispersion_real
_atom_type_scat_dispersion_imag
_atom_type_scat_source
C C 0.0033 0.0016 'International Tables Vol C Tables 4.2.6.8 and 6.1.1.4'
H H 0.0000 0.0000 'International Tables Vol C Tables 4.2.6.8 and 6.1.1.4'
Br Br -0.2901 2.4595 'International Tables Vol C Tables 4.2.6.8 and 6.1.1.4'
Mn Mn 0.3368 0.7283 'International Tables Vol C Tables 4.2.6.8 and 6.1.1.4'
N N 0.0061 0.0033 'International Tables Vol C Tables 4.2.6.8 and 6.1.1.4'
O O 0.0106 0.0060 'International Tables Vol C Tables 4.2.6.8 and 6.1.1.4'

loop_
_geom_angle_atom_site_label_1
_geom_angle_atom_site_label_2
_geom_angle_atom_site_label_3
_geom_angle
_geom_angle_site_symmetry_1
_geom_angle_site_symmetry_3
_geom_angle_publ_flag
O1 Mn1 O3 92.65(17) . . ?
O1 Mn1 N2 174.26(19) . . ?
O3 Mn1 N2 85.40(17) . . ?
O1 Mn1 O2 86.92(17) . . ?
O3 Mn1 O2 88.50(17) . . ?
N2 Mn1 O2 87.64(17) . . ?
O1 Mn1 N1 88.04(18) . . ?
O3 Mn1 N1 174.40(19) . . ?
N2 Mn1 N1 93.38(18) . . ?
O2 Mn1 N1 85.98(17) . . ?
O1 Mn1 N3 81.50(17) . . ?
O3 Mn1 N3 82.04(17) . . ?
N2 Mn1 N3 103.53(18) . . ?
O2 Mn1 N3 164.65(17) . . ?
N1 Mn1 N3 103.56(19) . . ?
C1 O1 Mn1 124.7(4) . . ?
C10 O2 Mn1 129.6(4) . . ?
C19 O3 Mn1 129.8(4) . . ?
C7 N1 C8 116.4(5) . . ?
C7 N1 Mn1 120.9(4) . . ?
C8 N1 Mn1 122.4(4) . . ?
C16 N2 C17 114.9(5) . . ?
C16 N2 Mn1 125.9(4) . . ?
C17 N2 Mn1 119.2(4) . . ?
C25 N3 C26 116.9(5) . . ?
C25 N3 Mn1 121.3(4) . . ?
C26 N3 Mn1 120.3(4) . . ?
C18 N4 C9 116.3(5) . . ?
C18 N4 C27 115.3(5) . . ?
C9 N4 C27 116.9(5) . . ?
O1 C1 C2 120.2(5) . . ?
O1 C1 C6 122.8(6) . . ?
C2 C1 C6 116.9(5) . . ?
C3 C2 C1 122.6(6) . . ?
C3 C2 H2 118.7 . . ?
C1 C2 H2 118.7 . . ?
C2 C3 C4 119.3(6) . . ?
C2 C3 H3 120.4 . . ?
C4 C3 H3 120.4 . . ?
C5 C4 C3 120.7(6) . . ?
C5 C4 Br1 120.5(5) . . ?
C3 C4 Br1 118.7(5) . . ?
C4 C5 C6 120.4(6) . . ?
C4 C5 H5 119.8 . . ?
C6 C5 H5 119.8 . . ?
C5 C6 C1 120.1(6) . . ?
C5 C6 C7 117.3(5) . . ?
C1 C6 C7 122.6(6) . . ?
N1 C7 C6 126.5(6) . . ?
N1 C7 H7 116.8 . . ?
C6 C7 H7 116.8 . . ?
N1 C8 C9 110.9(5) . . ?
N1 C8 H8A 109.5 . . ?
C9 C8 H8A 109.5 . . ?
N1 C8 H8B 109.5 . . ?
C9 C8 H8B 109.5 . . ?
H8A C8 H8B 108.1 . . ?
N4 C9 C8 111.2(5) . . ?
N4 C9 H9A 109.4 . . ?
C8 C9 H9A 109.4 . . ?
N4 C9 H9B 109.4 . . ?
C8 C9 H9B 109.4 . . ?
H9A C9 H9B 108.0 . . ?
O2 C10 C15 122.9(5) . . ?
O2 C10 C11 119.7(5) . . ?
C15 C10 C11 117.4(5) . . ?
C12 C11 C10 121.1(6) . . ?
C12 C11 H11 119.5 . . ?
C10 C11 H11 119.5 . . ?
C11 C12 C13 119.7(6) . . ?
C11 C12 H12 120.1 . . ?
C13 C12 H12 120.1 . . ?
C14 C13 C12 121.2(6) . . ?
C14 C13 Br2 119.2(5) . . ?
C12 C13 Br2 119.5(5) . . ?
C13 C14 C15 120.2(6) . . ?
C13 C14 H14 119.9 . . ?
C15 C14 H14 119.9 . . ?
C14 C15 C10 120.4(6) . . ?
C14 C15 C16 116.0(5) . . ?
C10 C15 C16 123.6(5) . . ?
N2 C16 C15 128.6(5) . . ?
N2 C16 H16 115.7 . . ?
C15 C16 H16 115.7 . . ?
N2 C17 C18 108.1(5) . . ?
N2 C17 H17A 110.1 . . ?
C18 C17 H17A 110.1 . . ?
N2 C17 H17B 110.1 . . ?
C18 C17 H17B 110.1 . . ?
H17A C17 H17B 108.4 . . ?
N4 C18 C17 108.6(5) . . ?
N4 C18 H18A 110.0 . . ?
C17 C18 H18A 110.0 . . ?
N4 C18 H18B 110.0 . . ?
C17 C18 H18B 110.0 . . ?
H18A C18 H18B 108.3 . . ?
O3 C19 C24 123.0(5) . . ?
O3 C19 C20 118.2(5) . . ?
C24 C19 C20 118.6(5) . . ?
C21 C20 C19 121.6(6) . . ?
C21 C20 H20 119.2 . . ?
C19 C20 H20 119.2 . . ?
C22 C21 C20 118.6(6) . . ?
C22 C21 H21 120.7 . . ?
C20 C21 H21 120.7 . . ?
C23 C22 C21 122.1(6) . . ?
C23 C22 Br3 119.1(5) . . ?
C21 C22 Br3 118.8(5) . . ?
C22 C23 C24 120.3(6) . . ?
C22 C23 H23 119.8 . . ?
C24 C23 H23 119.8 . . ?
C19 C24 C23 118.7(6) . . ?
C19 C24 C25 124.4(5) . . ?
C23 C24 C25 116.9(5) . . ?
N3 C25 C24 125.4(6) . . ?
N3 C25 H25 117.3 . . ?
C24 C25 H25 117.3 . . ?
N3 C26 C27 109.5(5) . . ?
N3 C26 H26A 109.8 . . ?
C27 C26 H26A 109.8 . . ?
N3 C26 H26B 109.8 . . ?
C27 C26 H26B 109.8 . . ?
H26A C26 H26B 108.2 . . ?
N4 C27 C26 110.1(5) . . ?
N4 C27 H27A 109.6 . . ?
C26 C27 H27A 109.6 . . ?
N4 C27 H27B 109.6 . . ?
C26 C27 H27B 109.6 . . ?
H27A C27 H27B 108.1 . . ?
H4A O4 H4B 103.3(7) . . ?

loop_
_geom_bond_atom_site_label_1
_geom_bond_atom_site_label_2
_geom_bond_distance
_geom_bond_site_symmetry_2
_geom_bond_publ_flag
Mn1 O1 1.891(4) . ?
Mn1 O3 1.945(4) . ?
Mn1 N2 2.047(5) . ?
Mn1 O2 2.079(4) . ?
Mn1 N1 2.132(5) . ?
Mn1 N3 2.339(5) . ?
Br1 C4 1.913(6) . ?
Br2 C13 1.915(6) . ?
Br3 C22 1.918(6) . ?
O1 C1 1.317(7) . ?
O2 C10 1.300(6) . ?
O3 C19 1.325(6) . ?
N1 C7 1.285(7) . ?
N1 C8 1.477(7) . ?
N2 C16 1.290(7) . ?
N2 C17 1.483(7) . ?
N3 C25 1.295(7) . ?
N3 C26 1.460(8) . ?
N4 C18 1.451(8) . ?
N4 C9 1.457(7) . ?
N4 C27 1.461(8) . ?
C1 C2 1.404(8) . ?
C1 C6 1.410(8) . ?
C2 C3 1.365(8) . ?
C2 H2 0.9500 . ?
C3 C4 1.380(8) . ?
C3 H3 0.9500 . ?
C4 C5 1.369(8) . ?
C5 C6 1.396(8) . ?
C5 H5 0.9500 . ?
C6 C7 1.445(8) . ?
C7 H7 0.9500 . ?
C8 C9 1.507(8) . ?
C8 H8A 0.9900 . ?
C8 H8B 0.9900 . ?
C9 H9A 0.9900 . ?
C9 H9B 0.9900 . ?
C10 C15 1.414(8) . ?
C10 C11 1.414(8) . ?
C11 C12 1.380(8) . ?
C11 H11 0.9500 . ?
C12 C13 1.385(9) . ?
C12 H12 0.9500 . ?
C13 C14 1.355(8) . ?
C14 C15 1.399(8) . ?
C14 H14 0.9500 . ?
C15 C16 1.439(8) . ?
C16 H16 0.9500 . ?
C17 C18 1.507(8) . ?
C17 H17A 0.9900 . ?
C17 H17B 0.9900 . ?
C18 H18A 0.9900 . ?
C18 H18B 0.9900 . ?
C19 C24 1.404(8) . ?
C19 C20 1.406(8) . ?
C20 C21 1.379(8) . ?
C20 H20 0.9500 . ?
C21 C22 1.368(9) . ?
C21 H21 0.9500 . ?
C22 C23 1.363(9) . ?
C23 C24 1.408(8) . ?
C23 H23 0.9500 . ?
C24 C25 1.451(9) . ?
C25 H25 0.9500 . ?
C26 C27 1.504(9) . ?
C26 H26A 0.9900 . ?
C26 H26B 0.9900 . ?
C27 H27A 0.9900 . ?
C27 H27B 0.9900 . ?
O4 H4A 0.875(6) . ?
O4 H4B 0.816(7) . ?

loop_
_geom_torsion_atom_site_label_1
_geom_torsion_atom_site_label_2
_geom_torsion_atom_site_label_3
_geom_torsion_atom_site_label_4
_geom_torsion
_geom_torsion_site_symmetry_1
_geom_torsion_site_symmetry_2
_geom_torsion_site_symmetry_3
_geom_torsion_site_symmetry_4
_geom_torsion_publ_flag
O3 Mn1 O1 C1 -132.3(5) . . . . ?
N2 Mn1 O1 C1 -62.3(19) . . . . ?
O2 Mn1 O1 C1 -44.0(5) . . . . ?
N1 Mn1 O1 C1 42.1(5) . . . . ?
N3 Mn1 O1 C1 146.1(5) . . . . ?
O1 Mn1 O2 C10 167.1(5) . . . . ?
O3 Mn1 O2 C10 -100.1(5) . . . . ?
N2 Mn1 O2 C10 -14.7(5) . . . . ?
N1 Mn1 O2 C10 78.9(5) . . . . ?
N3 Mn1 O2 C10 -151.9(6) . . . . ?
O1 Mn1 O3 C19 -39.1(5) . . . . ?
N2 Mn1 O3 C19 146.3(5) . . . . ?
O2 Mn1 O3 C19 -126.0(5) . . . . ?
N1 Mn1 O3 C19 -136.1(18) . . . . ?
N3 Mn1 O3 C19 41.9(5) . . . . ?
O1 Mn1 N1 C7 -25.0(5) . . . . ?
O3 Mn1 N1 C7 72(2) . . . . ?
N2 Mn1 N1 C7 149.5(5) . . . . ?
O2 Mn1 N1 C7 62.1(5) . . . . ?
N3 Mn1 N1 C7 -105.7(5) . . . . ?
O1 Mn1 N1 C8 161.7(5) . . . . ?
O3 Mn1 N1 C8 -101.1(19) . . . . ?
N2 Mn1 N1 C8 -23.8(5) . . . . ?
O2 Mn1 N1 C8 -111.2(5) . . . . ?
N3 Mn1 N1 C8 81.0(5) . . . . ?
O1 Mn1 N2 C16 27(2) . . . . ?
O3 Mn1 N2 C16 97.8(5) . . . . ?
O2 Mn1 N2 C16 9.1(5) . . . . ?
N1 Mn1 N2 C16 -76.7(5) . . . . ?
N3 Mn1 N2 C16 178.5(4) . . . . ?
O1 Mn1 N2 C17 -153.3(16) . . . . ?
O3 Mn1 N2 C17 -83.0(4) . . . . ?
O2 Mn1 N2 C17 -171.7(4) . . . . ?
N1 Mn1 N2 C17 102.5(4) . . . . ?
N3 Mn1 N2 C17 -2.3(4) . . . . ?
O1 Mn1 N3 C25 65.8(5) . . . . ?
O3 Mn1 N3 C25 -28.1(5) . . . . ?
N2 Mn1 N3 C25 -111.4(5) . . . . ?
O2 Mn1 N3 C25 24.4(9) . . . . ?
N1 Mn1 N3 C25 151.7(5) . . . . ?
O1 Mn1 N3 C26 -100.0(5) . . . . ?
O3 Mn1 N3 C26 166.1(5) . . . . ?
N2 Mn1 N3 C26 82.8(5) . . . . ?
O2 Mn1 N3 C26 -141.4(6) . . . . ?
N1 Mn1 N3 C26 -14.1(5) . . . . ?
Mn1 O1 C1 C2 143.3(5) . . . . ?
Mn1 O1 C1 C6 -39.6(8) . . . . ?
O1 C1 C2 C3 174.6(5) . . . . ?
C6 C1 C2 C3 -2.7(9) . . . . ?
C1 C2 C3 C4 -0.3(9) . . . . ?
C2 C3 C4 C5 1.9(10) . . . . ?
C2 C3 C4 Br1 -175.0(5) . . . . ?
C3 C4 C5 C6 -0.3(10) . . . . ?
Br1 C4 C5 C6 176.5(5) . . . . ?
C4 C5 C6 C1 -2.7(9) . . . . ?
C4 C5 C6 C7 178.6(6) . . . . ?
O1 C1 C6 C5 -173.1(5) . . . . ?
C2 C1 C6 C5 4.1(9) . . . . ?
O1 C1 C6 C7 5.5(9) . . . . ?
C2 C1 C6 C7 -177.3(5) . . . . ?
C8 N1 C7 C6 178.7(6) . . . . ?
Mn1 N1 C7 C6 5.0(9) . . . . ?
C5 C6 C7 N1 -170.3(6) . . . . ?
C1 C6 C7 N1 11.1(10) . . . . ?
C7 N1 C8 C9 119.8(6) . . . . ?
Mn1 N1 C8 C9 -66.6(6) . . . . ?
C18 N4 C9 C8 77.1(7) . . . . ?
C27 N4 C9 C8 -141.1(5) . . . . ?
N1 C8 C9 N4 59.2(7) . . . . ?
Mn1 O2 C10 C15 12.1(8) . . . . ?
Mn1 O2 C10 C11 -170.0(4) . . . . ?
O2 C10 C11 C12 -177.9(5) . . . . ?
C15 C10 C11 C12 0.1(8) . . . . ?
C10 C11 C12 C13 1.3(9) . . . . ?
C11 C12 C13 C14 -1.9(10) . . . . ?
C11 C12 C13 Br2 178.2(5) . . . . ?
C12 C13 C14 C15 1.1(10) . . . . ?
Br2 C13 C14 C15 -179.0(5) . . . . ?
C13 C14 C15 C10 0.4(9) . . . . ?
C13 C14 C15 C16 176.9(6) . . . . ?
O2 C10 C15 C14 177.0(5) . . . . ?
C11 C10 C15 C14 -1.0(8) . . . . ?
O2 C10 C15 C16 0.8(9) . . . . ?
C11 C10 C15 C16 -177.2(5) . . . . ?
C17 N2 C16 C15 179.0(5) . . . . ?
Mn1 N2 C16 C15 -1.8(8) . . . . ?
C14 C15 C16 N2 177.4(6) . . . . ?
C10 C15 C16 N2 -6.3(9) . . . . ?
C16 N2 C17 C18 97.8(6) . . . . ?
Mn1 N2 C17 C18 -81.4(5) . . . . ?
C9 N4 C18 C17 -128.7(5) . . . . ?
C27 N4 C18 C17 88.9(6) . . . . ?
N2 C17 C18 N4 58.9(6) . . . . ?
Mn1 O3 C19 C24 -39.4(8) . . . . ?
Mn1 O3 C19 C20 144.4(5) . . . . ?
O3 C19 C20 C21 174.2(5) . . . . ?
C24 C19 C20 C21 -2.2(9) . . . . ?
C19 C20 C21 C22 1.7(9) . . . . ?
C20 C21 C22 C23 -2.1(10) . . . . ?
C20 C21 C22 Br3 178.5(5) . . . . ?
C21 C22 C23 C24 3.0(10) . . . . ?
Br3 C22 C23 C24 -177.6(4) . . . . ?
O3 C19 C24 C23 -173.2(5) . . . . ?
C20 C19 C24 C23 3.0(8) . . . . ?
O3 C19 C24 C25 5.1(9) . . . . ?
C20 C19 C24 C25 -178.7(6) . . . . ?
C22 C23 C24 C19 -3.4(9) . . . . ?
C22 C23 C24 C25 178.2(6) . . . . ?
C26 N3 C25 C24 179.3(6) . . . . ?
Mn1 N3 C25 C24 13.0(8) . . . . ?
C19 C24 C25 N3 4.5(10) . . . . ?
C23 C24 C25 N3 -177.2(6) . . . . ?
C25 N3 C26 C27 123.9(6) . . . . ?
Mn1 N3 C26 C27 -69.7(6) . . . . ?
C18 N4 C27 C26 -135.5(5) . . . . ?
C9 N4 C27 C26 82.3(6) . . . . ?
N3 C26 C27 N4 58.7(7) . . . . ?
